data_2244243
loop_
_publ_author_name
'Hebishy, Ali M. S.'
'Elgemeie, Galal H.'
'Gouda, Lobna M.'
'Jones, Peter G.'

_publ_section_title
;
 Crystal structures of three homologues with increasing ring size:
 2-meth-oxy-4-(thio-phen-2-yl)-5,6,7,8-tetra-hydro-quinoline-3-carbo-nitrile,
 2-meth-oxy-4-(thio-phen-2-yl)-6,7,8,9-tetra-hydro-5<i>H</i>-cyclo-hepta-[<i>b</i>]pyridine-3-carbo-nitrile
 and
 2-meth-oxy-4-(thio-phen-2-yl)-5,6,7,8,9,10-hexa-hydrocyclo-octa[<i>b</i>]pyridine-3-carbo-nitrile.
;
_journal_coeditor_code YZ2030
_journal_issue 'Pt 4'
_journal_name_full 'Acta crystallographica. Section E, Crystallographic communications'
_journal_page_first 335
_journal_page_last 340
_journal_paper_doi 10.1107/S2056989023001883
_journal_volume 79
_journal_year 2023
_chemical_formula_iupac 'C16 H16 N2 O S'
_chemical_formula_moiety 'C16 H16 N2 O S'
_chemical_formula_sum 'C16 H16 N2 O S'
_chemical_formula_weight 284.37
_chemical_name_systematic
2-Methoxy-4-(thiophen-2-yl)-6,7,8,9-tetrahydro-5<i>H</i>-cyclohepta[<i>b</i>]pyridine-3-carbonitrile
_space_group_crystal_system monoclinic
_space_group_IT_number 14
_space_group_name_Hall '-P 2yn'
_space_group_name_H-M_alt 'P 1 21/n 1'
_atom_sites_solution_hydrogens geom
_atom_sites_solution_primary dual
_audit_creation_method SHELXL-2018/3
_cell_angle_alpha 90
_cell_angle_beta 99.9254(18)
_cell_angle_gamma 90
_cell_formula_units_Z 4
_cell_length_a 8.68561(17)
_cell_length_b 13.7435(2)
_cell_length_c 12.0379(2)
_cell_measurement_reflns_used 45134
_cell_measurement_temperature 100(2)
_cell_measurement_theta_max 76.6650
_cell_measurement_theta_min 4.9170
_cell_volume 1415.47(4)
_computing_cell_refinement
;
CrysAlisPro 1.171.42.57a (Rigaku OD, 2022)
;
_computing_data_collection
;
CrysAlisPro 1.171.42.57a (Rigaku OD, 2022)
;
_computing_data_reduction
;
CrysAlisPro 1.171.42.57a (Rigaku OD, 2022)
;
_computing_molecular_graphics
;
XP (Siemens, 1994)
;
_computing_publication_material
;
<i>SHELXL2018/3</i> (Sheldrick, 2015b)
;
_computing_structure_refinement
;
<i>SHELXL2018/3</i> (Sheldrick, 2015b)
;
_computing_structure_solution
;
<i>SHELXT</i> (Sheldrick, 2015a)
;
_diffrn_ambient_temperature 100(2)
_diffrn_detector_area_resol_mean 10.0000
_diffrn_measured_fraction_theta_full 0.993
_diffrn_measured_fraction_theta_max 0.986
_diffrn_measurement_device 'four-circle diffractometer'
_diffrn_measurement_device_type 'XtaLAB Synergy'
_diffrn_measurement_method '\w scans'
_diffrn_radiation_monochromator mirror
_diffrn_radiation_probe x-ray
_diffrn_radiation_type 'Cu K\a'
_diffrn_radiation_wavelength 1.54184
_diffrn_reflns_av_unetI/netI 0.0058
_diffrn_reflns_limit_h_max 10
_diffrn_reflns_limit_h_min -10
_diffrn_reflns_limit_k_max 17
_diffrn_reflns_limit_k_min -17
_diffrn_reflns_limit_l_max 15
_diffrn_reflns_limit_l_min -15
_diffrn_reflns_number 5190
_diffrn_reflns_theta_full 77.000
_diffrn_reflns_theta_max 77.865
_diffrn_reflns_theta_min 4.926
_diffrn_source 'micro-focus sealed X-ray tube'
_exptl_absorpt_coefficient_mu 1.998
_exptl_absorpt_correction_T_max 1.00000
_exptl_absorpt_correction_T_min 0.83536
_exptl_absorpt_correction_type multi-scan
_exptl_absorpt_process_details
;
(CrysAlisPro; Rigaku OD, 2022)
;
_exptl_crystal_colour colourless
_exptl_crystal_density_diffrn 1.334
_exptl_crystal_description plate
_exptl_crystal_F_000 600
_exptl_crystal_size_max 0.15
_exptl_crystal_size_mid 0.08
_exptl_crystal_size_min 0.03
_refine_diff_density_max 0.202
_refine_diff_density_min -0.326
_refine_ls_extinction_method none
_refine_ls_goodness_of_fit_ref 1.071
_refine_ls_hydrogen_treatment constr
_refine_ls_matrix_type full
_refine_ls_number_parameters 204
_refine_ls_number_reflns 5190
_refine_ls_number_restraints 51
_refine_ls_restrained_S_all 1.075
_refine_ls_R_factor_all 0.0294
_refine_ls_R_factor_gt 0.0285
_refine_ls_shift/su_max 0.001
_refine_ls_shift/su_mean 0.000
_refine_ls_structure_factor_coef Fsqd
_refine_ls_weighting_details 'w=1/[\s^2^(Fo^2^)+(0.0429P)^2^+0.2180P] where P=(Fo^2^+2Fc^2^)/3'
_refine_ls_weighting_scheme calc
_refine_ls_wR_factor_gt 0.0758
_refine_ls_wR_factor_ref 0.0765
_reflns_number_gt 4977
_reflns_number_total 5190
_reflns_threshold_expression 'I > 2\s(I)'
_cod_data_source_file yz2030sup1.cif
_cod_data_source_block 1b
_cod_depositor_comments 'Adding full bibliography for 2244242--2244244.cif.'
_cod_original_cell_volume 1415.47(5)
_cod_original_sg_symbol_H-M 'P 21/n'
_cod_database_code 2244243
_cod_database_fobs_code 2244243
_shelx_space_group_comment
;
The symmetry employed for this shelxl refinement is uniquely defined
by the following loop, which should always be used as a source of
symmetry information in preference to the above space-group names.
They are only intended as comments.
;
_shelx_estimated_absorpt_t_min 0.754
_shelx_estimated_absorpt_t_max 0.943

loop_
_space_group_symop_operation_xyz
'x, y, z'
'-x+1/2, y+1/2, -z+1/2'
'-x, -y, -z'
'x-1/2, -y-1/2, z-1/2'

loop_
_atom_site_type_symbol
_atom_site_label
_atom_site_fract_x
_atom_site_fract_y
_atom_site_fract_z
_atom_site_U_iso_or_equiv
_atom_site_adp_type
_atom_site_calc_flag
_atom_site_occupancy
_atom_site_disorder_assembly
_atom_site_disorder_group
N N1 0.62391(11) 0.40093(7) 0.55582(8) 0.0225(2) Uani d 1 . .
C C2 0.68755(12) 0.44841(8) 0.47970(9) 0.0208(2) Uani d 1 . .
C C3 0.64622(12) 0.43257(7) 0.36319(9) 0.0194(2) Uani d 1 . .
C C4A 0.46175(12) 0.31252(8) 0.40494(9) 0.0202(2) Uani d 1 . .
C C5 0.33189(13) 0.23967(8) 0.37129(9) 0.0234(2) Uani d 1 . .
H H5A 0.299458 0.241721 0.288350 0.028 Uiso calc 1 . .
H H5B 0.240830 0.259286 0.405503 0.028 Uiso calc 1 . .
C C6 0.37634(15) 0.13462(9) 0.40673(11) 0.0283(3) Uani d 1 . .
H H6A 0.306161 0.089483 0.357744 0.034 Uiso calc 1 . .
H H6B 0.484451 0.121942 0.394673 0.034 Uiso calc 1 . .
C C7 0.36601(15) 0.11332(9) 0.52956(11) 0.0292(3) Uani d 1 . .
H H7A 0.391137 0.043785 0.544622 0.035 Uiso calc 1 . .
H H7B 0.256606 0.123530 0.540072 0.035 Uiso calc 1 . .
C C8 0.47243(15) 0.17420(9) 0.61698(11) 0.0307(3) Uani d 1 . .
H H8A 0.582141 0.161925 0.608561 0.037 Uiso calc 1 . .
H H8B 0.460131 0.151458 0.692992 0.037 Uiso calc 1 . .
C C9 0.44330(14) 0.28469(9) 0.61047(9) 0.0265(2) Uani d 1 . .
H H9A 0.329164 0.296497 0.597463 0.032 Uiso calc 1 . .
H H9B 0.488083 0.314069 0.684049 0.032 Uiso calc 1 . .
C C9A 0.51199(12) 0.33508(8) 0.51922(9) 0.0215(2) Uani d 1 . .
O O1 0.79988(9) 0.51505(6) 0.51257(6) 0.02512(18) Uani d 1 . .
C C10 0.85462(14) 0.52347(9) 0.63198(9) 0.0274(2) Uani d 1 . .
H H10A 0.939489 0.571270 0.645841 0.041 Uiso calc 1 . .
H H10B 0.893140 0.460149 0.662292 0.041 Uiso calc 1 . .
H H10C 0.768497 0.544735 0.669146 0.041 Uiso calc 1 . .
C C11 0.72102(12) 0.49002(8) 0.28838(9) 0.0206(2) Uani d 1 . .
N N2 0.78244(11) 0.53879(7) 0.23194(8) 0.0256(2) Uani d 1 . .
C C4 0.53379(12) 0.36142(8) 0.32516(9) 0.0191(2) Uani d 1 . .
C C12 0.4956(4) 0.3372(2) 0.20351(15) 0.0192(6) Uani d 0.9165(18) A 1
S S1 0.41398(4) 0.42140(3) 0.10427(4) 0.02356(11) Uani d 0.9165(18) A 1
C C13 0.5122(4) 0.2478(2) 0.1561(3) 0.0241(6) Uani d 0.9165(18) A 1
H H13 0.554088 0.192012 0.197180 0.029 Uiso calc 0.9165(18) A 1
C C14 0.45807(17) 0.24944(12) 0.03647(12) 0.0265(3) Uani d 0.9165(18) A 1
H H14 0.461758 0.194492 -0.010884 0.032 Uiso calc 0.9165(18) A 1
C C15 0.40077(16) 0.33795(15) -0.00242(11) 0.0276(3) Uani d 0.9165(18) A 1
H H15 0.358864 0.351468 -0.079069 0.033 Uiso calc 0.9165(18) A 1
S S1' 0.4973(14) 0.2438(9) 0.1354(9) 0.034(3) Uiso d 0.0835(18) A 2
C C12' 0.482(5) 0.349(2) 0.2035(17) 0.021(8) Uiso d 0.0835(18) A 2
C C13' 0.416(4) 0.413(2) 0.128(2) 0.079(13) Uiso d 0.0835(18) A 2
H H13' 0.391857 0.477403 0.148342 0.095 Uiso calc 0.0835(18) A 2
C C14' 0.383(2) 0.3797(15) 0.0179(16) 0.037(5) Uiso d 0.0835(18) A 2
H H14' 0.339750 0.418697 -0.044909 0.044 Uiso calc 0.0835(18) A 2
C C15' 0.421(2) 0.2852(15) 0.0112(14) 0.026(4) Uiso d 0.0835(18) A 2
H H15' 0.404855 0.247901 -0.056219 0.031 Uiso calc 0.0835(18) A 2

loop_
_atom_site_aniso_label
_atom_site_aniso_U_11
_atom_site_aniso_U_22
_atom_site_aniso_U_33
_atom_site_aniso_U_12
_atom_site_aniso_U_13
_atom_site_aniso_U_23
N1 0.0234(4) 0.0247(4) 0.0197(4) 0.0042(4) 0.0047(3) 0.0008(4)
C2 0.0206(5) 0.0195(5) 0.0224(5) 0.0034(4) 0.0037(4) -0.0009(4)
C3 0.0196(5) 0.0183(5) 0.0208(5) 0.0025(4) 0.0049(4) 0.0014(4)
C4A 0.0199(5) 0.0194(5) 0.0219(5) 0.0035(4) 0.0054(4) 0.0034(4)
C5 0.0236(5) 0.0246(5) 0.0226(5) -0.0018(4) 0.0063(4) 0.0042(4)
C6 0.0339(6) 0.0224(5) 0.0315(6) -0.0015(5) 0.0142(5) 0.0026(5)
C7 0.0338(6) 0.0237(5) 0.0326(6) 0.0041(5) 0.0131(5) 0.0094(5)
C8 0.0322(6) 0.0322(7) 0.0288(6) 0.0051(5) 0.0082(5) 0.0127(5)
C9 0.0292(6) 0.0308(6) 0.0211(5) 0.0019(5) 0.0085(4) 0.0037(4)
C9A 0.0221(5) 0.0211(5) 0.0222(5) 0.0051(4) 0.0065(4) 0.0028(4)
O1 0.0263(4) 0.0268(4) 0.0215(4) -0.0032(3) 0.0018(3) -0.0030(3)
C10 0.0296(6) 0.0291(6) 0.0214(5) 0.0020(5) -0.0016(4) -0.0036(4)
C11 0.0204(5) 0.0199(5) 0.0213(5) 0.0005(4) 0.0028(4) -0.0031(4)
N2 0.0268(5) 0.0255(5) 0.0252(5) -0.0049(4) 0.0062(4) -0.0012(4)
C4 0.0192(5) 0.0184(5) 0.0199(5) 0.0036(4) 0.0041(4) 0.0020(4)
C12 0.0189(9) 0.0194(9) 0.0198(9) -0.0013(7) 0.0047(5) 0.0031(5)
S1 0.02551(18) 0.02386(17) 0.02084(18) 0.00268(11) 0.00265(12) 0.00618(12)
C13 0.0299(11) 0.0250(10) 0.0180(12) -0.0021(6) 0.0058(9) 0.0021(8)
C14 0.0302(7) 0.0276(7) 0.0230(7) -0.0086(6) 0.0082(5) -0.0050(6)
C15 0.0270(6) 0.0379(10) 0.0176(6) -0.0052(6) 0.0032(5) 0.0014(6)

loop_
_atom_type_symbol
_atom_type_description
_atom_type_scat_dispersion_real
_atom_type_scat_dispersion_imag
_atom_type_scat_source
C C 0.0181 0.0091 'International Tables Vol C Tables 4.2.6.8 and 6.1.1.4'
H H 0.0000 0.0000 'International Tables Vol C Tables 4.2.6.8 and 6.1.1.4'
N N 0.0311 0.0180 'International Tables Vol C Tables 4.2.6.8 and 6.1.1.4'
O O 0.0492 0.0322 'International Tables Vol C Tables 4.2.6.8 and 6.1.1.4'
S S 0.3331 0.5567 'International Tables Vol C Tables 4.2.6.8 and 6.1.1.4'

loop_
_geom_angle_atom_site_label_1
_geom_angle_atom_site_label_2
_geom_angle_atom_site_label_3
_geom_angle_site_symmetry_1
_geom_angle_site_symmetry_3
_geom_angle
_geom_angle_publ_flag
C2 N1 C9A . . 118.04(10) ?
N1 C2 O1 . . 120.04(10) ?
N1 C2 C3 . . 123.43(10) ?
O1 C2 C3 . . 116.52(9) ?
C4 C3 C2 . . 118.58(10) ?
C4 C3 C11 . . 122.97(10) ?
C2 C3 C11 . . 118.46(10) ?
C9A C4A C4 . . 117.67(10) ?
C9A C4A C5 . . 120.04(9) ?
C4 C4A C5 . . 122.27(10) ?
C4A C5 C6 . . 114.10(9) ?
C4A C5 H5A . . 108.7 ?
C6 C5 H5A . . 108.7 ?
C4A C5 H5B . . 108.7 ?
C6 C5 H5B . . 108.7 ?
H5A C5 H5B . . 107.6 ?
C7 C6 C5 . . 113.31(10) y
C7 C6 H6A . . 108.9 ?
C5 C6 H6A . . 108.9 ?
C7 C6 H6B . . 108.9 ?
C5 C6 H6B . . 108.9 ?
H6A C6 H6B . . 107.7 ?
C6 C7 C8 . . 115.70(10) y
C6 C7 H7A . . 108.4 ?
C8 C7 H7A . . 108.4 ?
C6 C7 H7B . . 108.4 ?
C8 C7 H7B . . 108.4 ?
H7A C7 H7B . . 107.4 ?
C7 C8 C9 . . 115.55(10) y
C7 C8 H8A . . 108.4 ?
C9 C8 H8A . . 108.4 ?
C7 C8 H8B . . 108.4 ?
C9 C8 H8B . . 108.4 ?
H8A C8 H8B . . 107.5 ?
C9A C9 C8 . . 114.11(9) ?
C9A C9 H9A . . 108.7 ?
C8 C9 H9A . . 108.7 ?
C9A C9 H9B . . 108.7 ?
C8 C9 H9B . . 108.7 ?
H9A C9 H9B . . 107.6 ?
N1 C9A C4A . . 123.66(10) ?
N1 C9A C9 . . 115.16(10) y
C4A C9A C9 . . 121.18(10) ?
C2 O1 C10 . . 116.49(9) ?
O1 C10 H10A . . 109.5 ?
O1 C10 H10B . . 109.5 ?
H10A C10 H10B . . 109.5 ?
O1 C10 H10C . . 109.5 ?
H10A C10 H10C . . 109.5 ?
H10B C10 H10C . . 109.5 ?
N2 C11 C3 . . 177.19(12) ?
C3 C4 C4A . . 118.54(10) ?
C3 C4 C12' . . 119.0(16) ?
C4A C4 C12' . . 122.1(16) ?
C3 C4 C12 . . 120.25(15) ?
C4A C4 C12 . . 121.19(15) ?
C13 C12 C4 . . 126.1(2) ?
C13 C12 S1 . . 111.88(18) ?
C4 C12 S1 . . 121.9(2) ?
C15 S1 C12 . . 92.11(10) ?
C12 C13 C14 . . 111.3(2) ?
C12 C13 H13 . . 124.4 ?
C14 C13 H13 . . 124.4 ?
C15 C14 C13 . . 113.24(17) ?
C15 C14 H14 . . 123.4 ?
C13 C14 H14 . . 123.4 ?
C14 C15 S1 . . 111.49(10) ?
C14 C15 H15 . . 124.3 ?
S1 C15 H15 . . 124.3 ?
C15' S1' C12' . . 95.4(12) ?
C13' C12' C4 . . 129(2) ?
C13' C12' S1' . . 107.5(16) ?
C4 C12' S1' . . 123.8(18) ?
C12' C13' C14' . . 115(2) ?
C12' C13' H13' . . 122.3 ?
C14' C13' H13' . . 122.3 ?
C15' C14' C13' . . 111.4(18) ?
C15' C14' H14' . . 124.3 ?
C13' C14' H14' . . 124.3 ?
C14' C15' S1' . . 110.3(13) ?
C14' C15' H15' . . 124.9 ?
S1' C15' H15' . . 124.9 ?

loop_
_geom_bond_atom_site_label_1
_geom_bond_atom_site_label_2
_geom_bond_site_symmetry_2
_geom_bond_distance
_geom_bond_publ_flag
N1 C2 . 1.3212(14) ?
N1 C9A . 1.3455(15) ?
C2 O1 . 1.3470(13) ?
C2 C3 . 1.4035(15) ?
C3 C4 . 1.4019(15) ?
C3 C11 . 1.4348(14) ?
C4A C9A . 1.4043(15) ?
C4A C4 . 1.4045(14) ?
C4A C5 . 1.5104(15) ?
C5 C6 . 1.5358(16) ?
C5 H5A . 0.9900 ?
C5 H5B . 0.9900 ?
C6 C7 . 1.5251(16) ?
C6 H6A . 0.9900 ?
C6 H6B . 0.9900 ?
C7 C8 . 1.5253(19) ?
C7 H7A . 0.9900 ?
C7 H7B . 0.9900 ?
C8 C9 . 1.5393(17) ?
C8 H8A . 0.9900 ?
C8 H8B . 0.9900 ?
C9 C9A . 1.5060(14) ?
C9 H9A . 0.9900 ?
C9 H9B . 0.9900 ?
O1 C10 . 1.4387(13) ?
C10 H10A . 0.9800 ?
C10 H10B . 0.9800 ?
C10 H10C . 0.9800 ?
C11 N2 . 1.1490(14) ?
C4 C12' . 1.466(19) ?
C4 C12 . 1.482(2) ?
C12 C13 . 1.373(4) ?
C12 S1 . 1.725(3) ?
S1 C15 . 1.7109(18) ?
C13 C14 . 1.436(3) ?
C13 H13 . 0.9500 ?
C14 C15 . 1.366(2) ?
C14 H14 . 0.9500 ?
C15 H15 . 0.9500 ?
S1' C15' . 1.630(17) ?
S1' C12' . 1.67(2) ?
C12' C13' . 1.33(2) ?
C13' C14' . 1.39(2) ?
C13' H13' . 0.9500 ?
C14' C15' . 1.345(19) ?
C14' H14' . 0.9500 ?
C15' H15' . 0.9500 ?

loop_
_geom_hbond_atom_site_label_D
_geom_hbond_atom_site_label_H
_geom_hbond_atom_site_label_A
_geom_hbond_site_symmetry_A
_geom_hbond_distance_DH
_geom_hbond_distance_HA
_geom_hbond_distance_DA
_geom_hbond_angle_DHA
_geom_hbond_publ_flag
C13 H13 N2 2_645 0.95 2.60 3.524(3) 164.3 yes
C15 H15 N2 3_665 0.95 2.53 3.3941(19) 151.7 yes

loop_
_geom_torsion_atom_site_label_1
_geom_torsion_atom_site_label_2
_geom_torsion_atom_site_label_3
_geom_torsion_atom_site_label_4
_geom_torsion_site_symmetry_1
_geom_torsion_site_symmetry_2
_geom_torsion_site_symmetry_3
_geom_torsion_site_symmetry_4
_geom_torsion
_geom_torsion_publ_flag
C9A N1 C2 O1 . . . . 179.93(9) ?
C9A N1 C2 C3 . . . . -1.04(16) ?
N1 C2 C3 C4 . . . . -1.29(16) ?
O1 C2 C3 C4 . . . . 177.77(9) ?
N1 C2 C3 C11 . . . . 178.70(10) ?
O1 C2 C3 C11 . . . . -2.24(14) ?
C9A C4A C5 C6 . . . . -68.49(13) y
C4 C4A C5 C6 . . . . 112.99(11) ?
C4A C5 C6 C7 . . . . 81.19(12) y
C5 C6 C7 C8 . . . . -60.92(14) y
C6 C7 C8 C9 . . . . 61.40(14) y
C7 C8 C9 C9A . . . . -78.94(13) y
C2 N1 C9A C4A . . . . 1.50(16) ?
C2 N1 C9A C9 . . . . -179.26(9) ?
C4 C4A C9A N1 . . . . 0.40(15) ?
C5 C4A C9A N1 . . . . -178.19(10) ?
C4 C4A C9A C9 . . . . -178.79(10) ?
C5 C4A C9A C9 . . . . 2.62(15) y
C8 C9 C9A N1 . . . . -116.61(11) ?
C8 C9 C9A C4A . . . . 62.64(14) y
N1 C2 O1 C10 . . . . 5.86(14) ?
C3 C2 O1 C10 . . . . -173.24(9) ?
C2 C3 C4 C4A . . . . 3.15(15) ?
C11 C3 C4 C4A . . . . -176.84(9) ?
C2 C3 C4 C12' . . . . 176.0(15) ?
C11 C3 C4 C12' . . . . -4.0(15) ?
C2 C3 C4 C12 . . . . -175.38(17) ?
C11 C3 C4 C12 . . . . 4.6(2) ?
C9A C4A C4 C3 . . . . -2.71(14) ?
C5 C4A C4 C3 . . . . 175.84(9) ?
C9A C4A C4 C12' . . . . -175.4(14) ?
C5 C4A C4 C12' . . . . 3.2(14) ?
C9A C4A C4 C12 . . . . 175.80(17) ?
C5 C4A C4 C12 . . . . -5.6(2) ?
C3 C4 C12 C13 . . . . 119.7(3) ?
C4A C4 C12 C13 . . . . -58.8(4) ?
C3 C4 C12 S1 . . . . -63.4(3) ?
C4A C4 C12 S1 . . . . 118.13(19) ?
C13 C12 S1 C15 . . . . 0.0(2) ?
C4 C12 S1 C15 . . . . -177.3(2) ?
C4 C12 C13 C14 . . . . 177.7(3) ?
S1 C12 C13 C14 . . . . 0.5(3) ?
C12 C13 C14 C15 . . . . -1.0(3) ?
C13 C14 C15 S1 . . . . 1.0(2) ?
C12 S1 C15 C14 . . . . -0.58(14) ?
C3 C4 C12' C13' . . . . -59(3) ?
C4A C4 C12' C13' . . . . 113(2) ?
C3 C4 C12' S1' . . . . 122(2) ?
C4A C4 C12' S1' . . . . -66(3) ?
C15' S1' C12' C13' . . . . 1.0(16) ?
C15' S1' C12' C4 . . . . -180(3) ?
C4 C12' C13' C14' . . . . 179(4) ?
S1' C12' C13' C14' . . . . -2(2) ?
C12' C13' C14' C15' . . . . 3(3) ?
C13' C14' C15' S1' . . . . -2(3) ?
C12' S1' C15' C14' . . . . 1(2) ?
